data_2207628
loop_
_publ_author_name
'Choi, Sung-Nak'
'Heo, Ji Youn'
'Ryu, Hae-Wook'
'Oh, Myung-Jin'
'Kang, Sung Kwon'

_publ_section_title
;
 Redetermination of bis(2,2'-bipyridine)iodocopper(II) triiodide
;
_journal_coeditor_code RZ6134
_journal_issue 12
_journal_name_full 'Acta Crystallographica Section E'
_journal_page_first m2658
_journal_page_last m2660
_journal_paper_doi 10.1107/S1600536805037578
_journal_volume 61
_journal_year 2005
_chemical_formula_iupac '[Cu I (C20 H16 N4)] I3'
_chemical_formula_moiety 'C20 H16 Cu I N4 + , I3 -'
_chemical_formula_sum 'C20 H16 Cu I4 N4'
_chemical_formula_weight 883.51
_space_group_IT_number 15
_symmetry_cell_setting monoclinic
_symmetry_space_group_name_Hall '-C 2yc'
_symmetry_space_group_name_H-M 'C 1 2/c 1'
_audit_creation_method 'WinGX routine CIF_UPDATE'
_cell_angle_alpha 90
_cell_angle_beta 120.057(10)
_cell_angle_gamma 90
_cell_formula_units_Z 4
_cell_length_a 26.353(3)
_cell_length_b 7.3649(7)
_cell_length_c 14.8434(16)
_cell_measurement_reflns_used 25
_cell_measurement_temperature 295(2)
_cell_measurement_theta_max 14.25
_cell_measurement_theta_min 11.45
_cell_volume 2493.5(5)
_computing_cell_refinement 'CAD-4 EXPRESS'
_computing_data_collection 'CAD-4 EXPRESS (Enraf--Nonius, 1994)'
_computing_data_reduction 'XCAD4 (Harms & Wocadlo, 1995)'
_computing_molecular_graphics 'ORTEP-3 for Windows (Farrugia, 1997)'
_computing_publication_material 'WinGX (Farrugia, 1999)'
_computing_structure_refinement 'SHELXL97 (Sheldrick, 1997)'
_computing_structure_solution 'SHELXS97 (Sheldrick, 1997)'
_diffrn_measured_fraction_theta_full 0.999
_diffrn_measured_fraction_theta_max 0.999
_diffrn_measurement_device_type 'Enraf--Nonius CAD-4'
_diffrn_measurement_method 'Non-profiled \w/2\q'
_diffrn_radiation_type MoK\a
_diffrn_radiation_wavelength 0.71073
_diffrn_reflns_av_R_equivalents 0.0227
_diffrn_reflns_limit_h_max 29
_diffrn_reflns_limit_h_min -34
_diffrn_reflns_limit_k_max 9
_diffrn_reflns_limit_k_min 0
_diffrn_reflns_limit_l_max 19
_diffrn_reflns_limit_l_min 0
_diffrn_reflns_number 2972
_diffrn_reflns_theta_full 27.47
_diffrn_reflns_theta_max 27.47
_diffrn_reflns_theta_min 2.75
_diffrn_standards_decay_% 4
_diffrn_standards_interval_count 400
_diffrn_standards_number 3
_exptl_absorpt_coefficient_mu 5.842
_exptl_absorpt_correction_T_max 0.305
_exptl_absorpt_correction_T_min 0.265
_exptl_absorpt_correction_type psi-scan
_exptl_absorpt_process_details '(North <i>et al.</i>,  1968)'
_exptl_crystal_colour 'dark purple'
_exptl_crystal_density_diffrn 2.353
_exptl_crystal_density_method 'not measured'
_exptl_crystal_description block
_exptl_crystal_F_000 1620
_exptl_crystal_size_max 0.231
_exptl_crystal_size_mid 0.198
_exptl_crystal_size_min 0.198
_refine_diff_density_max 1.265
_refine_diff_density_min -0.802
_refine_ls_extinction_method none
_refine_ls_goodness_of_fit_ref 1.009
_refine_ls_hydrogen_treatment constr
_refine_ls_matrix_type full
_refine_ls_number_parameters 134
_refine_ls_number_reflns 2856
_refine_ls_number_restraints 0
_refine_ls_restrained_S_all 1.009
_refine_ls_R_factor_gt 0.0436
_refine_ls_shift/su_max 0.000
_refine_ls_structure_factor_coef Fsqd
_refine_ls_weighting_details 'calc w = 1/[\s^2^(Fo^2^)+(0.0346P)^2^+8.6223P] where P = (Fo^2^+2Fc^2^)/3'
_refine_ls_weighting_scheme calc
_refine_ls_wR_factor_ref 0.0952
_reflns_number_gt 1927
_reflns_number_total 2856
_reflns_threshold_expression I>2\s(I)
_cod_data_source_file rz6134.cif
_cod_data_source_block I
_cod_original_sg_symbol_H-M 'C 2/c'
_cod_database_code 2207628
_cod_database_fobs_code 2207628

loop_
_symmetry_equiv_pos_as_xyz
'x, y, z'
'-x, y, -z+1/2'
'x+1/2, y+1/2, z'
'-x+1/2, y+1/2, -z+1/2'
'-x, -y, -z'
'x, -y, z-1/2'
'-x+1/2, -y+1/2, -z'
'x+1/2, -y+1/2, z-1/2'

loop_
_atom_site_label
_atom_site_fract_x
_atom_site_fract_y
_atom_site_fract_z
_atom_site_U_iso_or_equiv
_atom_site_adp_type
_atom_site_calc_flag
_atom_site_refinement_flags
_atom_site_occupancy
_atom_site_type_symbol
I1 0 0.82633(9) 0.25 0.0554(2) Uani d S 1 I
I2 0.25 0.25 0 0.0640(2) Uani d S 1 I
I3 0.28114(2) 0.55264(10) 0.14584(5) 0.0758(2) Uani d . 1 I
Cu 0 0.46475(15) 0.25 0.0355(3) Uani d S 1 Cu
N1 0.0570(2) 0.4501(7) 0.1993(4) 0.0381(12) Uani d . 1 N
C2 0.1107(3) 0.5240(10) 0.2478(5) 0.0451(16) Uani d . 1 C
H2 0.1221 0.592 0.3078 0.054 Uiso calc R 1 H
C3 0.1492(3) 0.5027(10) 0.2122(5) 0.0487(18) Uani d . 1 C
H3 0.1866 0.553 0.2484 0.058 Uiso calc R 1 H
C4 0.1322(3) 0.4072(10) 0.1235(6) 0.0508(19) Uani d . 1 C
H4 0.1579 0.3911 0.0984 0.061 Uiso calc R 1 H
C5 0.0761(3) 0.3336(9) 0.0702(5) 0.0440(16) Uani d . 1 C
H5 0.0634 0.2714 0.008 0.053 Uiso calc R 1 H
C6 0.0392(3) 0.3547(8) 0.1116(4) 0.0321(13) Uani d . 1 C
C7 -0.0203(3) 0.2784(7) 0.0634(4) 0.0308(13) Uani d . 1 C
C8 -0.0456(3) 0.1825(9) -0.0284(5) 0.0428(16) Uani d . 1 C
H8 -0.0251 0.1625 -0.0634 0.051 Uiso calc R 1 H
C9 -0.1018(3) 0.1165(9) -0.0681(5) 0.0534(19) Uani d . 1 C
H9 -0.1203 0.0546 -0.1312 0.064 Uiso calc R 1 H
C10 -0.1300(3) 0.1442(9) -0.0123(5) 0.0532(18) Uani d . 1 C
H10 -0.1671 0.0959 -0.0353 0.064 Uiso calc R 1 H
C11 -0.1028(3) 0.2433(10) 0.0772(5) 0.0465(16) Uani d . 1 C
H11 -0.1228 0.2652 0.1129 0.056 Uiso calc R 1 H
N12 -0.0490(2) 0.3101(7) 0.1159(4) 0.0352(12) Uani d . 1 N

loop_
_atom_site_aniso_label
_atom_site_aniso_U_11
_atom_site_aniso_U_22
_atom_site_aniso_U_33
_atom_site_aniso_U_12
_atom_site_aniso_U_13
_atom_site_aniso_U_23
I1 0.0910(6) 0.0389(4) 0.0604(4) 0 0.0559(4) 0
I2 0.0355(3) 0.0942(6) 0.0541(4) -0.0029(4) 0.0164(3) 0.0263(4)
I3 0.0523(3) 0.1019(5) 0.0705(4) -0.0122(3) 0.0286(3) 0.0064(3)
Cu 0.0380(6) 0.0438(6) 0.0324(6) 0 0.0233(5) 0
N1 0.038(3) 0.043(3) 0.037(3) -0.002(3) 0.022(2) -0.004(3)
C2 0.035(3) 0.053(4) 0.046(4) -0.006(3) 0.019(3) -0.003(3)
C3 0.044(4) 0.053(4) 0.058(5) -0.004(4) 0.031(4) 0.002(4)
C4 0.053(4) 0.055(4) 0.067(5) 0.005(4) 0.046(4) 0.013(4)
C5 0.055(4) 0.041(4) 0.049(4) 0.004(3) 0.036(4) 0.000(3)
C6 0.042(3) 0.029(3) 0.031(3) 0.007(3) 0.023(3) 0.008(3)
C7 0.043(3) 0.023(3) 0.032(3) 0.003(3) 0.023(3) 0.003(2)
C8 0.044(4) 0.041(4) 0.042(4) 0.008(3) 0.020(3) 0.001(3)
C9 0.064(5) 0.046(4) 0.039(4) -0.006(4) 0.017(4) -0.014(3)
C10 0.056(4) 0.038(4) 0.050(4) -0.008(4) 0.015(4) -0.001(4)
C11 0.043(4) 0.052(4) 0.051(4) -0.011(4) 0.029(3) -0.005(4)
N12 0.035(3) 0.039(3) 0.032(3) -0.001(2) 0.017(2) 0.002(2)

loop_
_atom_type_symbol
_atom_type_description
_atom_type_scat_dispersion_real
_atom_type_scat_dispersion_imag
_atom_type_scat_source
C C 0.0033 0.0016 'International Tables Vol C Tables 4.2.6.8 and 6.1.1.4'
H H 0 0 'International Tables Vol C Tables 4.2.6.8 and 6.1.1.4'
Cu Cu 0.3201 1.2651 'International Tables Vol C Tables 4.2.6.8 and 6.1.1.4'
I I -0.4742 1.8119 'International Tables Vol C Tables 4.2.6.8 and 6.1.1.4'
N N 0.0061 0.0033 'International Tables Vol C Tables 4.2.6.8 and 6.1.1.4'

loop_
_geom_angle_atom_site_label_1
_geom_angle_atom_site_label_2
_geom_angle_atom_site_label_3
_geom_angle_site_symmetry_1
_geom_angle_site_symmetry_3
_geom_angle
_geom_angle_publ_flag
I3 I2 I3 7 . 180.00(2) ?
N1 Cu N1 2 . 173.8(3) y
N1 Cu N12 2 . 96.2(2) ?
N1 Cu N12 . . 80.4(2) y
N1 Cu N12 2 2 80.4(2) ?
N1 Cu N12 . 2 96.2(2) ?
N12 Cu N12 . 2 113.8(3) y
N1 Cu I1 2 . 93.11(16) ?
N1 Cu I1 . . 93.11(16) y
N12 Cu I1 . . 123.10(14) y
N12 Cu I1 2 . 123.10(14) ?
C2 N1 C6 . . 119.7(5) ?
C2 N1 Cu . . 124.6(4) ?
C6 N1 Cu . . 115.7(4) ?
N1 C2 C3 . . 122.3(6) ?
N1 C2 H2 . . 118.9 ?
C3 C2 H2 . . 118.9 ?
C4 C3 C2 . . 119.1(7) ?
C4 C3 H3 . . 120.5 ?
C2 C3 H3 . . 120.5 ?
C3 C4 C5 . . 119.7(6) ?
C3 C4 H4 . . 120.2 ?
C5 C4 H4 . . 120.2 ?
C4 C5 C6 . . 118.9(6) ?
C4 C5 H5 . . 120.6 ?
C6 C5 H5 . . 120.6 ?
N1 C6 C5 . . 120.3(6) ?
N1 C6 C7 . . 116.2(5) ?
C5 C6 C7 . . 123.5(6) ?
N12 C7 C8 . . 121.7(6) ?
N12 C7 C6 . . 115.0(5) ?
C8 C7 C6 . . 123.3(5) ?
C7 C8 C9 . . 119.3(6) ?
C7 C8 H8 . . 120.3 ?
C9 C8 H8 . . 120.3 ?
C10 C9 C8 . . 118.5(6) ?
C10 C9 H9 . . 120.7 ?
C8 C9 H9 . . 120.7 ?
C11 C10 C9 . . 119.2(7) ?
C11 C10 H10 . . 120.4 ?
C9 C10 H10 . . 120.4 ?
N12 C11 C10 . . 123.1(7) ?
N12 C11 H11 . . 118.5 ?
C10 C11 H11 . . 118.5 ?
C11 N12 C7 . . 118.2(5) ?
C11 N12 Cu . . 129.1(4) ?
C7 N12 Cu . . 112.7(4) ?

loop_
_geom_bond_atom_site_label_1
_geom_bond_atom_site_label_2
_geom_bond_site_symmetry_2
_geom_bond_distance
_geom_bond_publ_flag
I1 Cu . 2.6630(13) y
I2 I3 7 2.9238(7) ?
I2 I3 . 2.9238(7) y
Cu N1 2 1.991(5) ?
Cu N1 . 1.991(5) y
Cu N12 . 2.086(5) y
Cu N12 2 2.086(5) ?
N1 C2 . 1.340(7) ?
N1 C6 . 1.341(7) ?
C2 C3 . 1.369(9) ?
C2 H2 . 0.93 ?
C3 C4 . 1.356(10) ?
C3 H3 . 0.93 ?
C4 C5 . 1.390(9) ?
C4 H4 . 0.93 ?
C5 C6 . 1.395(8) ?
C5 H5 . 0.93 ?
C6 C7 . 1.470(8) ?
C7 N12 . 1.351(7) ?
C7 C8 . 1.375(8) ?
C8 C9 . 1.379(9) ?
C8 H8 . 0.93 ?
C9 C10 . 1.378(10) ?
C9 H9 . 0.93 ?
C10 C11 . 1.362(9) ?
C10 H10 . 0.93 ?
C11 N12 . 1.330(8) ?
C11 H11 . 0.93 ?
